data_7058387
loop_
_publ_author_name
'Ahmed, Muhammad Naeem'
'Arif, Maryam'
'Jabeen, Farah'
'Khan, Haroon Ahmed'
'Yasin, Khawaja Ansar'
'Tahir, Muhammad Nawaz'
'Franconetti, Antonio'
'Frontera, Antonio'

_publ_section_title
;
 On the importance of antiparallel \p--\p interactions in the solid state
 of isatin-based hydrazides
;
_journal_issue 21
_journal_name_full 'New Journal of Chemistry'
_journal_page_first 8122
_journal_paper_doi 10.1039/C9NJ00405J
_journal_volume 43
_journal_year 2019
_chemical_formula_iupac 'C19 H19 N3 O2'
_chemical_formula_moiety 'C19 H19 N3 O2'
_chemical_formula_sum 'C19 H19 N3 O2'
_chemical_formula_weight 321.37
_chemical_name_systematic
;
3-Methyl-N'-[(3E)-2-oxo-1-propyl-1,2-dihydro-3H-indol-3-ylidene]benzohydrazide
;
_space_group_crystal_system triclinic
_space_group_IT_number 2
_space_group_name_Hall '-P 1'
_space_group_name_H-M_alt 'P -1'
_symmetry_space_group_name_Hall '-P 1'
_symmetry_space_group_name_H-M 'P -1'
_atom_sites_solution_hydrogens geom
_atom_sites_solution_primary direct
_atom_sites_solution_secondary difmap
_audit_creation_method SHELXL-2014/7
_audit_update_record
;
2019-03-29 deposited with the CCDC.    2019-04-03 downloaded from the CCDC.
;
_cell_angle_alpha 98.324(5)
_cell_angle_beta 104.603(8)
_cell_angle_gamma 107.114(7)
_cell_formula_units_Z 2
_cell_length_a 7.7416(13)
_cell_length_b 8.6214(17)
_cell_length_c 13.993(2)
_cell_measurement_reflns_used 2288
_cell_measurement_temperature 296(2)
_cell_measurement_theta_max 26.500
_cell_measurement_theta_min 2.828
_cell_volume 839.2(3)
_computing_cell_refinement 'SAINT (Bruker, 2007)'
_computing_data_collection 'APEX2 (Bruker, 2007)'
_computing_data_reduction 'SAINT (Bruker, 2007)'
_computing_molecular_graphics 'ORTEP-3 for Windows (Farrugia, 1997) and PLATON (Spek, 2009)'
_computing_publication_material
;
WinGX (Farrugia, 1999) and PLATON (Spek, 2009)
;
_computing_structure_refinement 'SHELXL-2014/6  (Sheldrick, 2015)'
_computing_structure_solution 'SHELXS97 (Sheldrick, 2008)'
_diffrn_ambient_temperature 296(2)
_diffrn_detector_area_resol_mean 0.77
_diffrn_measured_fraction_theta_full 0.980
_diffrn_measured_fraction_theta_max 0.980
_diffrn_measurement_device_type 'Bruker Kappa APEXII CCD'
_diffrn_measurement_method \w
_diffrn_radiation_monochromator graphite
_diffrn_radiation_source 'fine-focus sealed tube'
_diffrn_radiation_type MoK\a
_diffrn_radiation_wavelength 0.71073
_diffrn_reflns_av_R_equivalents 0.0473
_diffrn_reflns_av_unetI/netI 0.0563
_diffrn_reflns_limit_h_max 9
_diffrn_reflns_limit_h_min -5
_diffrn_reflns_limit_k_max 10
_diffrn_reflns_limit_k_min -10
_diffrn_reflns_limit_l_max 16
_diffrn_reflns_limit_l_min -17
_diffrn_reflns_number 9518
_diffrn_reflns_theta_full 26.500
_diffrn_reflns_theta_max 26.500
_diffrn_reflns_theta_min 2.828
_diffrn_standards_number 0
_exptl_absorpt_coefficient_mu 0.084
_exptl_absorpt_correction_T_max 0.965
_exptl_absorpt_correction_T_min 0.885
_exptl_absorpt_correction_type multi-scan
_exptl_absorpt_process_details '(SADABS; Bruker, 2005)'
_exptl_crystal_colour yellow
_exptl_crystal_density_diffrn 1.272
_exptl_crystal_density_method 'not measured'
_exptl_crystal_description needle
_exptl_crystal_F_000 340
_exptl_crystal_size_max 0.38
_exptl_crystal_size_mid 0.23
_exptl_crystal_size_min 0.20
_refine_diff_density_max 0.150
_refine_diff_density_min -0.151
_refine_diff_density_rms 0.032
_refine_ls_goodness_of_fit_ref 1.027
_refine_ls_hydrogen_treatment constr
_refine_ls_matrix_type full
_refine_ls_number_parameters 219
_refine_ls_number_reflns 3408
_refine_ls_number_restraints 0
_refine_ls_restrained_S_all 1.027
_refine_ls_R_factor_all 0.0774
_refine_ls_R_factor_gt 0.0473
_refine_ls_shift/su_max 0.000
_refine_ls_shift/su_mean 0.000
_refine_ls_structure_factor_coef Fsqd
_refine_ls_weighting_details 'w=1/[\s^2^(Fo^2^)+(0.0633P)^2^+0.0561P] where P=(Fo^2^+2Fc^2^)/3'
_refine_ls_weighting_scheme calc
_refine_ls_wR_factor_gt 0.1184
_refine_ls_wR_factor_ref 0.1390
_reflns_number_gt 2288
_reflns_number_total 3408
_reflns_threshold_expression I>2\s(I)
_cod_data_source_file c9nj00405j2.cif
_cod_data_source_block P1AJK
_cod_depositor_comments 'Adding full bibliography for 7058386--7058390.cif.'
_cod_database_code 7058387
_shelx_shelxl_version_number 2014/7
_shelx_space_group_comment
;
The symmetry employed for this shelxl refinement is uniquely defined
by the following loop, which should always be used as a source of
symmetry information in preference to the above space-group names.
They are only intended as comments.
;
_shelx_estimated_absorpt_t_min 0.969
_shelx_estimated_absorpt_t_max 0.983

loop_
_space_group_symop_operation_xyz
'x, y, z'
'-x, -y, -z'

loop_
_atom_site_label
_atom_site_type_symbol
_atom_site_fract_x
_atom_site_fract_y
_atom_site_fract_z
_atom_site_U_iso_or_equiv
_atom_site_adp_type
_atom_site_occupancy
_atom_site_site_symmetry_order
_atom_site_calc_flag
_atom_site_refinement_flags_posn
_atom_site_refinement_flags_adp
O1 O 0.1881(2) 0.19859(18) 0.35596(11) 0.0852(5) Uani 1 1 d . .
O2 O 0.32723(18) 0.36924(14) 0.05092(10) 0.0600(4) Uani 1 1 d . .
N1 N 0.2509(2) 0.26660(17) 0.21507(11) 0.0547(4) Uani 1 1 d . .
H1 H 0.2840 0.3454 0.1850 0.066 Uiso 1 1 calc R U
N2 N 0.22467(19) 0.10776(17) 0.16959(11) 0.0496(4) Uani 1 1 d . .
N3 N 0.30677(19) 0.14062(16) -0.06613(11) 0.0476(4) Uani 1 1 d . .
C1 C 0.2488(2) 0.4831(2) 0.34503(13) 0.0531(5) Uani 1 1 d . .
C2 C 0.2599(3) 0.5360(3) 0.44570(15) 0.0653(5) Uani 1 1 d . .
H2 H 0.2545 0.4602 0.4869 0.078 Uiso 1 1 calc R U
C3 C 0.2788(3) 0.6992(3) 0.48647(15) 0.0672(6) Uani 1 1 d . .
C4 C 0.2882(3) 0.8098(3) 0.42395(16) 0.0673(6) Uani 1 1 d . .
H4 H 0.3018 0.9198 0.4499 0.081 Uiso 1 1 calc R U
C5 C 0.2778(3) 0.7602(2) 0.32419(15) 0.0649(5) Uani 1 1 d . .
H5 H 0.2838 0.8364 0.2833 0.078 Uiso 1 1 calc R U
C6 C 0.2584(3) 0.5975(2) 0.28447(15) 0.0587(5) Uani 1 1 d . .
H6 H 0.2517 0.5645 0.2170 0.070 Uiso 1 1 calc R U
C7 C 0.2891(4) 0.7539(3) 0.59578(17) 0.1015(9) Uani 1 1 d . .
H7A H 0.2631 0.6582 0.6245 0.152 Uiso 1 1 calc R U
H7B H 0.1966 0.8066 0.5988 0.152 Uiso 1 1 calc R U
H7C H 0.4140 0.8316 0.6335 0.152 Uiso 1 1 calc R U
C8 C 0.2256(3) 0.3042(2) 0.30857(14) 0.0581(5) Uani 1 1 d . .
C9 C 0.2457(2) 0.08741(19) 0.08033(13) 0.0427(4) Uani 1 1 d . .
C10 C 0.2260(2) -0.06912(19) 0.01599(12) 0.0420(4) Uani 1 1 d . .
C11 C 0.1805(2) -0.2316(2) 0.02661(14) 0.0511(4) Uani 1 1 d . .
H11 H 0.1521 -0.2582 0.0843 0.061 Uiso 1 1 calc R U
C12 C 0.1778(3) -0.3541(2) -0.04993(15) 0.0603(5) Uani 1 1 d . .
H12 H 0.1485 -0.4640 -0.0435 0.072 Uiso 1 1 calc R U
C13 C 0.2184(3) -0.3144(2) -0.13594(15) 0.0605(5) Uani 1 1 d . .
H13 H 0.2165 -0.3984 -0.1865 0.073 Uiso 1 1 calc R U
C14 C 0.2617(2) -0.1531(2) -0.14864(14) 0.0541(5) Uani 1 1 d . .
H14 H 0.2879 -0.1271 -0.2069 0.065 Uiso 1 1 calc R U
C15 C 0.2644(2) -0.03192(19) -0.07150(13) 0.0436(4) Uani 1 1 d . .
C16 C 0.2978(2) 0.2191(2) 0.02309(13) 0.0466(4) Uani 1 1 d . .
C17 C 0.3529(2) 0.2230(2) -0.14538(13) 0.0522(4) Uani 1 1 d . .
H17A H 0.4321 0.1741 -0.1740 0.063 Uiso 1 1 calc R U
H17B H 0.4257 0.3403 -0.1150 0.063 Uiso 1 1 calc R U
C18 C 0.1797(3) 0.2082(2) -0.22943(14) 0.0630(5) Uani 1 1 d . .
H18A H 0.1083 0.2692 -0.2027 0.076 Uiso 1 1 calc R U
H18B H 0.0988 0.0918 -0.2547 0.076 Uiso 1 1 calc R U
C19 C 0.2312(3) 0.2759(3) -0.31660(17) 0.0852(7) Uani 1 1 d . .
H19A H 0.3168 0.3893 -0.2913 0.128 Uiso 1 1 calc R U
H19B H 0.1179 0.2720 -0.3662 0.128 Uiso 1 1 calc R U
H19C H 0.2913 0.2092 -0.3474 0.128 Uiso 1 1 calc R U

loop_
_atom_site_aniso_label
_atom_site_aniso_U_11
_atom_site_aniso_U_22
_atom_site_aniso_U_33
_atom_site_aniso_U_23
_atom_site_aniso_U_13
_atom_site_aniso_U_12
O1 0.1358(13) 0.0613(9) 0.0621(10) 0.0189(8) 0.0458(9) 0.0242(9)
O2 0.0812(9) 0.0360(7) 0.0674(9) 0.0137(6) 0.0319(7) 0.0187(6)
N1 0.0725(10) 0.0418(9) 0.0509(9) 0.0077(7) 0.0262(8) 0.0169(7)
N2 0.0551(8) 0.0433(9) 0.0483(9) 0.0092(7) 0.0174(7) 0.0138(6)
N3 0.0595(9) 0.0362(8) 0.0479(9) 0.0124(6) 0.0210(7) 0.0130(6)
C1 0.0565(10) 0.0527(11) 0.0453(10) 0.0039(9) 0.0162(8) 0.0153(8)
C2 0.0767(13) 0.0696(14) 0.0480(12) 0.0093(10) 0.0228(10) 0.0224(10)
C3 0.0746(13) 0.0710(14) 0.0495(12) -0.0030(11) 0.0197(10) 0.0238(10)
C4 0.0658(12) 0.0588(12) 0.0655(14) -0.0060(11) 0.0166(10) 0.0178(9)
C5 0.0732(13) 0.0580(12) 0.0603(13) 0.0082(10) 0.0214(10) 0.0204(10)
C6 0.0688(12) 0.0568(12) 0.0466(11) 0.0044(9) 0.0194(9) 0.0188(9)
C7 0.140(2) 0.101(2) 0.0598(15) -0.0044(14) 0.0371(15) 0.0421(17)
C8 0.0667(12) 0.0576(12) 0.0463(11) 0.0102(9) 0.0210(9) 0.0145(9)
C9 0.0424(9) 0.0391(9) 0.0454(10) 0.0110(7) 0.0131(7) 0.0125(7)
C10 0.0427(9) 0.0376(9) 0.0436(9) 0.0101(7) 0.0107(7) 0.0129(7)
C11 0.0600(10) 0.0386(10) 0.0540(11) 0.0154(8) 0.0161(9) 0.0153(8)
C12 0.0721(12) 0.0363(10) 0.0695(13) 0.0139(9) 0.0161(10) 0.0187(9)
C13 0.0714(12) 0.0431(11) 0.0621(13) 0.0009(9) 0.0172(10) 0.0211(9)
C14 0.0635(11) 0.0488(11) 0.0491(11) 0.0075(8) 0.0203(9) 0.0180(8)
C15 0.0454(9) 0.0368(9) 0.0457(10) 0.0090(7) 0.0123(7) 0.0121(7)
C16 0.0507(10) 0.0371(9) 0.0525(11) 0.0115(8) 0.0174(8) 0.0144(7)
C17 0.0602(11) 0.0460(10) 0.0523(11) 0.0176(8) 0.0231(9) 0.0135(8)
C18 0.0644(12) 0.0649(13) 0.0636(13) 0.0265(10) 0.0227(10) 0.0204(10)
C19 0.0817(15) 0.117(2) 0.0691(15) 0.0473(14) 0.0279(12) 0.0367(14)

loop_
_atom_type_symbol
_atom_type_description
_atom_type_scat_dispersion_real
_atom_type_scat_dispersion_imag
_atom_type_scat_source
C C 0.0033 0.0016 'International Tables Vol C Tables 4.2.6.8 and 6.1.1.4'
H H 0.0000 0.0000 'International Tables Vol C Tables 4.2.6.8 and 6.1.1.4'
N N 0.0061 0.0033 'International Tables Vol C Tables 4.2.6.8 and 6.1.1.4'
O O 0.0106 0.0060 'International Tables Vol C Tables 4.2.6.8 and 6.1.1.4'

loop_
_geom_angle_atom_site_label_1
_geom_angle_atom_site_label_2
_geom_angle_atom_site_label_3
_geom_angle
N2 N1 C8 121.29(15)
N2 N1 H1 119.4
C8 N1 H1 119.4
C9 N2 N1 115.50(14)
C16 N3 C15 110.25(13)
C16 N3 C17 124.88(13)
C15 N3 C17 124.87(14)
C6 C1 C2 118.69(18)
C6 C1 C8 124.06(17)
C2 C1 C8 117.25(18)
C1 C2 C3 121.7(2)
C1 C2 H2 119.2
C3 C2 H2 119.2
C4 C3 C2 118.05(18)
C4 C3 C7 121.1(2)
C2 C3 C7 120.9(2)
C5 C4 C3 121.24(19)
C5 C4 H4 119.4
C3 C4 H4 119.4
C4 C5 C6 120.2(2)
C4 C5 H5 119.9
C6 C5 H5 119.9
C5 C6 C1 120.19(18)
C5 C6 H6 119.9
C1 C6 H6 119.9
C3 C7 H7A 109.5
C3 C7 H7B 109.5
H7A C7 H7B 109.5
C3 C7 H7C 109.5
H7A C7 H7C 109.5
H7B C7 H7C 109.5
O1 C8 N1 121.59(18)
O1 C8 C1 123.94(17)
N1 C8 C1 114.47(16)
N2 C9 C10 126.38(15)
N2 C9 C16 127.40(15)
C10 C9 C16 106.22(14)
C11 C10 C15 119.87(15)
C11 C10 C9 133.45(16)
C15 C10 C9 106.67(14)
C10 C11 C12 118.87(17)
C10 C11 H11 120.6
C12 C11 H11 120.6
C13 C12 C11 120.43(17)
C13 C12 H12 119.8
C11 C12 H12 119.8
C14 C13 C12 121.58(17)
C14 C13 H13 119.2
C12 C13 H13 119.2
C15 C14 C13 117.37(17)
C15 C14 H14 121.3
C13 C14 H14 121.3
C14 C15 C10 121.87(15)
C14 C15 N3 127.94(15)
C10 C15 N3 110.19(14)
O2 C16 N3 126.28(15)
O2 C16 C9 127.04(16)
N3 C16 C9 106.68(13)
N3 C17 C18 113.06(14)
N3 C17 H17A 109.0
C18 C17 H17A 109.0
N3 C17 H17B 109.0
C18 C17 H17B 109.0
H17A C17 H17B 107.8
C17 C18 C19 112.01(16)
C17 C18 H18A 109.2
C19 C18 H18A 109.2
C17 C18 H18B 109.2
C19 C18 H18B 109.2
H18A C18 H18B 107.9
C18 C19 H19A 109.5
C18 C19 H19B 109.5
H19A C19 H19B 109.5
C18 C19 H19C 109.5
H19A C19 H19C 109.5
H19B C19 H19C 109.5

loop_
_geom_bond_atom_site_label_1
_geom_bond_atom_site_label_2
_geom_bond_distance
O1 C8 1.212(2)
O2 C16 1.2309(18)
N1 N2 1.3566(18)
N1 C8 1.378(2)
N1 H1 0.8600
N2 C9 1.293(2)
N3 C16 1.359(2)
N3 C15 1.4121(19)
N3 C17 1.463(2)
C1 C6 1.388(3)
C1 C2 1.389(3)
C1 C8 1.495(3)
C2 C3 1.390(3)
C2 H2 0.9300
C3 C4 1.383(3)
C3 C7 1.509(3)
C4 C5 1.374(3)
C4 H4 0.9300
C5 C6 1.381(2)
C5 H5 0.9300
C6 H6 0.9300
C7 H7A 0.9600
C7 H7B 0.9600
C7 H7C 0.9600
C9 C10 1.454(2)
C9 C16 1.500(2)
C10 C11 1.380(2)
C10 C15 1.390(2)
C11 C12 1.383(2)
C11 H11 0.9300
C12 C13 1.382(3)
C12 H12 0.9300
C13 C14 1.381(2)
C13 H13 0.9300
C14 C15 1.380(2)
C14 H14 0.9300
C17 C18 1.503(2)
C17 H17A 0.9700
C17 H17B 0.9700
C18 C19 1.517(3)
C18 H18A 0.9700
C18 H18B 0.9700
C19 H19A 0.9600
C19 H19B 0.9600
C19 H19C 0.9600

loop_
_geom_hbond_atom_site_label_D
_geom_hbond_atom_site_label_H
_geom_hbond_atom_site_label_A
_geom_hbond_distance_DH
_geom_hbond_distance_HA
_geom_hbond_distance_DA
_geom_hbond_angle_DHA
_geom_hbond_site_symmetry_A
N1 H1 O2 0.86 2.01 2.7154(19) 138.0 .
C17 H17B O2 0.97 2.53 3.482(2) 166.9 2_665

loop_
_geom_torsion_atom_site_label_1
_geom_torsion_atom_site_label_2
_geom_torsion_atom_site_label_3
_geom_torsion_atom_site_label_4
_geom_torsion
C8 N1 N2 C9 177.48(15)
C6 C1 C2 C3 0.5(3)
C8 C1 C2 C3 -179.09(17)
C1 C2 C3 C4 -0.6(3)
C1 C2 C3 C7 179.50(19)
C2 C3 C4 C5 0.5(3)
C7 C3 C4 C5 -179.6(2)
C3 C4 C5 C6 -0.3(3)
C4 C5 C6 C1 0.2(3)
C2 C1 C6 C5 -0.3(3)
C8 C1 C6 C5 179.26(17)
N2 N1 C8 O1 3.7(3)
N2 N1 C8 C1 -176.52(14)
C6 C1 C8 O1 -168.18(19)
C2 C1 C8 O1 11.3(3)
C6 C1 C8 N1 12.0(3)
C2 C1 C8 N1 -168.48(16)
N1 N2 C9 C10 179.83(14)
N1 N2 C9 C16 0.9(2)
N2 C9 C10 C11 1.0(3)
C16 C9 C10 C11 -179.85(16)
N2 C9 C10 C15 -178.86(15)
C16 C9 C10 C15 0.27(17)
C15 C10 C11 C12 1.3(2)
C9 C10 C11 C12 -178.61(17)
C10 C11 C12 C13 -0.6(3)
C11 C12 C13 C14 -0.3(3)
C12 C13 C14 C15 0.5(3)
C13 C14 C15 C10 0.2(2)
C13 C14 C15 N3 179.08(15)
C11 C10 C15 C14 -1.1(2)
C9 C10 C15 C14 178.81(14)
C11 C10 C15 N3 179.84(13)
C9 C10 C15 N3 -0.25(17)
C16 N3 C15 C14 -178.85(16)
C17 N3 C15 C14 1.4(3)
C16 N3 C15 C10 0.14(18)
C17 N3 C15 C10 -179.62(14)
C15 N3 C16 O2 179.96(15)
C17 N3 C16 O2 -0.3(3)
C15 N3 C16 C9 0.03(17)
C17 N3 C16 C9 179.80(14)
N2 C9 C16 O2 -1.0(3)
C10 C9 C16 O2 179.89(15)
N2 C9 C16 N3 178.92(15)
C10 C9 C16 N3 -0.18(17)
C16 N3 C17 C18 -97.45(19)
C15 N3 C17 C18 82.3(2)
N3 C17 C18 C19 -173.06(17)
